data_4109152
loop_
_publ_author_name
'Richard D. Adams'
'Burjor Captain'
'Lei Zhu'

_publ_section_title
;
 Facile Activation of Hydrogen by an Unsaturated Platinum-Osmium Cluster
 Complex
;
_journal_name_full 'Journal of the American Chemical Society'
_journal_page_first 2454
_journal_page_last 2455
_journal_paper_doi 10.1021/ja0688272
_journal_volume 129
_journal_year 2007
_chemical_formula_sum 'C40 H60 O10 Os3 P2 Pt2'
_chemical_formula_weight 1723.60
_chemical_name_systematic
; 
 ? 
;
_space_group_IT_number 34
_symmetry_cell_setting orthorhombic
_symmetry_space_group_name_Hall 'P 2 -2n'
_symmetry_space_group_name_H-M 'P n n 2'
_atom_sites_solution_hydrogens geom
_atom_sites_solution_primary direct
_atom_sites_solution_secondary difmap
_audit_creation_method SHELXL-97
_cell_angle_alpha 90.00
_cell_angle_beta 90.00
_cell_angle_gamma 90.00
_cell_formula_units_Z 2
_cell_length_a 12.8093(4)
_cell_length_b 20.1356(6)
_cell_length_c 9.2275(3)
_cell_measurement_reflns_used 6005
_cell_measurement_temperature 294(2)
_cell_measurement_theta_max 25.06
_cell_measurement_theta_min 2.43
_cell_volume 2379.98(13)
_computing_cell_refinement 'Bruker SMART'
_computing_data_collection 'Bruker SMART'
_computing_data_reduction 'Bruker SAINT'
_computing_molecular_graphics 'Bruker SHELXTL'
_computing_publication_material 'Bruker SHELXTL'
_computing_structure_refinement 'SHELXL-97 (Sheldrick, 1997)'
_computing_structure_solution 'SHELXS-97 (Sheldrick, 1990)'
_diffrn_ambient_temperature 294(2)
_diffrn_measured_fraction_theta_full 0.999
_diffrn_measured_fraction_theta_max 0.999
_diffrn_measurement_device_type 'CCD area detector'
_diffrn_measurement_method 'phi and omega scans'
_diffrn_radiation_monochromator graphite
_diffrn_radiation_source 'fine-focus sealed tube'
_diffrn_radiation_type MoK\a
_diffrn_radiation_wavelength 0.71073
_diffrn_reflns_av_R_equivalents 0.0379
_diffrn_reflns_av_sigmaI/netI 0.0371
_diffrn_reflns_limit_h_max 17
_diffrn_reflns_limit_h_min -17
_diffrn_reflns_limit_k_max 26
_diffrn_reflns_limit_k_min -26
_diffrn_reflns_limit_l_max 12
_diffrn_reflns_limit_l_min -12
_diffrn_reflns_number 24507
_diffrn_reflns_theta_full 28.32
_diffrn_reflns_theta_max 28.32
_diffrn_reflns_theta_min 1.88
_diffrn_standards_decay_% <1%
_exptl_absorpt_coefficient_mu 13.953
_exptl_absorpt_correction_T_max 1.000
_exptl_absorpt_correction_T_min 0.560
_exptl_absorpt_correction_type SADABS
_exptl_absorpt_process_details '(SADABS, Bruker, 1997)'
_exptl_crystal_colour dark
_exptl_crystal_density_diffrn 2.405
_exptl_crystal_description block
_exptl_crystal_F_000 1588
_exptl_crystal_size_max 0.11
_exptl_crystal_size_mid 0.07
_exptl_crystal_size_min 0.05
_refine_diff_density_max 1.486
_refine_diff_density_min -0.569
_refine_diff_density_rms 0.138
_refine_ls_abs_structure_details 'Flack H D (1983), Acta Cryst. A39, 876-881'
_refine_ls_abs_structure_Flack -0.011(11)
_refine_ls_extinction_method none
_refine_ls_goodness_of_fit_ref 1.033
_refine_ls_hydrogen_treatment mixed
_refine_ls_matrix_type full
_refine_ls_number_parameters 252
_refine_ls_number_reflns 5916
_refine_ls_number_restraints 1
_refine_ls_restrained_S_all 1.033
_refine_ls_R_factor_all 0.0375
_refine_ls_R_factor_gt 0.0304
_refine_ls_shift/su_max 0.001
_refine_ls_shift/su_mean 0.000
_refine_ls_structure_factor_coef Fsqd
_refine_ls_weighting_details 'calc w=1/[\s^2^(Fo^2^)+(0.0280P)^2^+0.0835P] where P=(Fo^2^+2Fc^2^)/3'
_refine_ls_weighting_scheme calc
_refine_ls_wR_factor_gt 0.0605
_refine_ls_wR_factor_ref 0.0636
_reflns_number_gt 5272
_reflns_number_total 5916
_reflns_threshold_expression >2sigma(I)
_cod_data_source_file ja0688272si20061218_052842.cif
_cod_data_source_block pnn2
_cod_database_code 4109152

loop_
_symmetry_equiv_pos_as_xyz
'x, y, z'
'-x, -y, z'
'x+1/2, -y+1/2, z+1/2'
'-x+1/2, y+1/2, z+1/2'

loop_
_atom_site_label
_atom_site_type_symbol
_atom_site_fract_x
_atom_site_fract_y
_atom_site_fract_z
_atom_site_U_iso_or_equiv
_atom_site_adp_type
_atom_site_occupancy
_atom_site_symmetry_multiplicity
_atom_site_calc_flag
_atom_site_refinement_flags
Pt1 Pt 0.40548(2) 0.099078(14) 0.32935(3) 0.03848(8) Uani 1 1 d .
Os1 Os 0.59496(2) 0.037293(14) 0.39424(3) 0.03868(8) Uani 1 1 d .
Os2 Os 0.5000 0.0000 0.14571(5) 0.04480(11) Uani 1 2 d S
P1 P 0.28237(15) 0.18378(9) 0.3624(2) 0.0407(5) Uani 1 1 d .
O11 O 0.5716(5) 0.1835(3) 0.4276(9) 0.069(2) Uani 1 1 d .
O12 O 0.6104(6) 0.0240(4) 0.7195(8) 0.079(2) Uani 1 1 d .
O13 O 0.8196(6) 0.0823(4) 0.4021(11) 0.101(3) Uani 1 1 d .
O21 O 0.4256(10) 0.0994(5) -0.0771(10) 0.134(5) Uani 1 1 d .
O22 O 0.7087(7) 0.0704(4) 0.0924(8) 0.093(3) Uani 1 1 d .
C11 C 0.5445(7) 0.1298(4) 0.4049(10) 0.0495(19) Uani 1 1 d .
C12 C 0.6001(7) 0.0274(4) 0.5995(10) 0.049(2) Uani 1 1 d .
C13 C 0.7345(7) 0.0631(4) 0.4026(11) 0.057(2) Uani 1 1 d .
C21 C 0.4528(9) 0.0621(5) 0.0030(10) 0.071(3) Uani 1 1 d .
C22 C 0.6380(9) 0.0475(4) 0.1527(12) 0.062(2) Uani 1 1 d .
C31 C 0.1578(7) 0.1512(4) 0.2767(12) 0.062(2) Uani 1 1 d .
C32 C 0.1456(8) 0.0801(5) 0.3115(17) 0.089(4) Uani 1 1 d .
H32A H 0.2018 0.0554 0.2687 0.134 Uiso 1 1 calc R
H32B H 0.0803 0.0644 0.2738 0.134 Uiso 1 1 calc R
H32C H 0.1467 0.0743 0.4148 0.134 Uiso 1 1 calc R
C33 C 0.1678(11) 0.1571(7) 0.1111(14) 0.115(5) Uani 1 1 d .
H33A H 0.1955 0.1165 0.0724 0.173 Uiso 1 1 calc R
H33B H 0.2140 0.1931 0.0877 0.173 Uiso 1 1 calc R
H33C H 0.1003 0.1655 0.0697 0.173 Uiso 1 1 calc R
C34 C 0.0576(7) 0.1889(6) 0.3137(19) 0.114(5) Uani 1 1 d .
H34A H 0.0002 0.1701 0.2608 0.170 Uiso 1 1 calc R
H34B H 0.0655 0.2348 0.2876 0.170 Uiso 1 1 calc R
H34C H 0.0441 0.1855 0.4157 0.170 Uiso 1 1 calc R
C35 C 0.3204(7) 0.2654(4) 0.2726(12) 0.064(3) Uani 1 1 d .
C36 C 0.3751(11) 0.2515(6) 0.1343(16) 0.113(5) Uani 1 1 d .
H36A H 0.3254 0.2372 0.0630 0.170 Uiso 1 1 calc R
H36B H 0.4260 0.2173 0.1492 0.170 Uiso 1 1 calc R
H36C H 0.4092 0.2912 0.1011 0.170 Uiso 1 1 calc R
C37 C 0.2321(8) 0.3153(5) 0.2539(13) 0.075(3) Uani 1 1 d .
H37A H 0.2588 0.3550 0.2100 0.113 Uiso 1 1 calc R
H37B H 0.2029 0.3257 0.3469 0.113 Uiso 1 1 calc R
H37C H 0.1790 0.2965 0.1930 0.113 Uiso 1 1 calc R
C38 C 0.4006(8) 0.3023(5) 0.3767(16) 0.094(4) Uani 1 1 d .
H38A H 0.4537 0.2717 0.4071 0.141 Uiso 1 1 calc R
H38B H 0.3642 0.3189 0.4601 0.141 Uiso 1 1 calc R
H38C H 0.4323 0.3386 0.3256 0.141 Uiso 1 1 calc R
C39 C 0.2588(7) 0.1981(5) 0.5628(10) 0.059(2) Uani 1 1 d .
C40 C 0.1891(11) 0.2567(5) 0.6033(13) 0.102(4) Uani 1 1 d .
H40A H 0.1754 0.2558 0.7055 0.152 Uiso 1 1 calc R
H40B H 0.1244 0.2536 0.5512 0.152 Uiso 1 1 calc R
H40C H 0.2236 0.2975 0.5785 0.152 Uiso 1 1 calc R
C41 C 0.3623(9) 0.1981(6) 0.6439(14) 0.097(4) Uani 1 1 d .
H41A H 0.4003 0.2378 0.6210 0.145 Uiso 1 1 calc R
H41B H 0.4026 0.1600 0.6156 0.145 Uiso 1 1 calc R
H41C H 0.3494 0.1964 0.7463 0.145 Uiso 1 1 calc R
C42 C 0.2052(11) 0.1359(6) 0.6293(15) 0.112(4) Uani 1 1 d .
H42A H 0.2466 0.0972 0.6092 0.168 Uiso 1 1 calc R
H42B H 0.1371 0.1306 0.5876 0.168 Uiso 1 1 calc R
H42C H 0.1989 0.1415 0.7323 0.168 Uiso 1 1 calc R
C1S C 0.9461(11) 0.0077(9) 0.704(2) 0.137(6) Uiso 1 1 d .
H1S H 0.9092 0.0128 0.6182 0.164 Uiso 1 1 calc R
C2S C 0.8978(11) 0.0150(7) 0.8374(19) 0.108(4) Uiso 1 1 d .
H2S H 0.8270 0.0245 0.8445 0.130 Uiso 1 1 calc R
C3S C 0.9526(11) 0.0083(8) 0.9463(18) 0.120(5) Uiso 1 1 d .
H3S H 0.9214 0.0162 1.0356 0.144 Uiso 1 1 calc R

loop_
_atom_site_aniso_label
_atom_site_aniso_U_11
_atom_site_aniso_U_22
_atom_site_aniso_U_33
_atom_site_aniso_U_23
_atom_site_aniso_U_13
_atom_site_aniso_U_12
Pt1 0.04035(15) 0.03279(14) 0.04229(15) -0.00285(12) -0.00386(16) 0.00953(11)
Os1 0.03636(15) 0.03507(15) 0.04462(16) -0.00078(14) -0.00215(16) 0.00562(11)
Os2 0.0665(3) 0.0389(2) 0.02897(17) 0.000 0.000 0.0185(2)
P1 0.0391(10) 0.0355(9) 0.0473(13) 0.0001(7) -0.0007(8) 0.0106(8)
O11 0.052(4) 0.045(4) 0.109(6) 0.005(4) -0.019(4) -0.003(3)
O12 0.082(5) 0.107(6) 0.049(4) 0.009(4) -0.016(4) -0.018(4)
O13 0.055(4) 0.089(5) 0.157(8) -0.023(6) 0.037(5) -0.028(4)
O21 0.243(13) 0.105(7) 0.052(5) 0.019(4) -0.018(6) 0.099(8)
O22 0.118(6) 0.086(5) 0.074(5) 0.022(4) 0.046(5) -0.017(5)
C11 0.051(5) 0.042(4) 0.055(5) -0.005(4) 0.005(4) 0.010(4)
C12 0.046(5) 0.055(5) 0.047(5) -0.003(4) -0.004(4) -0.011(4)
C13 0.056(5) 0.048(5) 0.068(5) 0.005(5) 0.009(5) 0.008(4)
C21 0.100(8) 0.071(6) 0.043(5) -0.007(5) -0.004(5) 0.040(6)
C22 0.084(7) 0.048(5) 0.053(5) 0.008(4) 0.005(6) 0.018(5)
C31 0.054(5) 0.051(5) 0.080(7) -0.004(5) -0.015(5) 0.010(4)
C32 0.053(6) 0.073(7) 0.142(11) 0.017(8) -0.035(7) -0.014(5)
C33 0.136(12) 0.129(12) 0.080(10) -0.011(8) -0.042(9) 0.000(9)
C34 0.042(5) 0.092(8) 0.208(16) -0.013(10) -0.031(9) 0.024(5)
C35 0.056(5) 0.045(5) 0.090(7) 0.026(5) 0.011(5) 0.009(4)
C36 0.131(11) 0.095(9) 0.114(11) 0.046(9) 0.065(10) 0.028(8)
C37 0.083(7) 0.048(5) 0.096(8) 0.019(5) -0.009(6) 0.030(5)
C38 0.090(8) 0.043(5) 0.149(13) 0.025(7) -0.011(8) 0.006(5)
C39 0.061(6) 0.062(6) 0.055(5) -0.016(4) 0.005(5) 0.005(4)
C40 0.144(12) 0.080(8) 0.080(9) -0.009(6) 0.032(8) 0.047(7)
C41 0.121(9) 0.113(10) 0.056(6) -0.013(7) -0.006(8) 0.031(8)
C42 0.166(13) 0.096(9) 0.074(8) 0.009(8) 0.017(9) -0.006(9)

loop_
_atom_type_symbol
_atom_type_description
_atom_type_scat_dispersion_real
_atom_type_scat_dispersion_imag
_atom_type_scat_source
C C 0.0033 0.0016 'International Tables Vol C Tables 4.2.6.8 and 6.1.1.4'
H H 0.0000 0.0000 'International Tables Vol C Tables 4.2.6.8 and 6.1.1.4'
O O 0.0106 0.0060 'International Tables Vol C Tables 4.2.6.8 and 6.1.1.4'
P P 0.1023 0.0942 'International Tables Vol C Tables 4.2.6.8 and 6.1.1.4'
Os Os -1.2165 7.6030 'International Tables Vol C Tables 4.2.6.8 and 6.1.1.4'
Pt Pt -1.7033 8.3905 'International Tables Vol C Tables 4.2.6.8 and 6.1.1.4'

loop_
_geom_angle_atom_site_label_1
_geom_angle_atom_site_label_2
_geom_angle_atom_site_label_3
_geom_angle
_geom_angle_site_symmetry_1
_geom_angle_site_symmetry_3
C11 Pt1 P1 109.1(2) . .
C11 Pt1 Os1 45.0(2) . .
P1 Pt1 Os1 151.83(5) . .
C11 Pt1 Os1 103.2(2) . 2_655
P1 Pt1 Os1 133.02(5) . 2_655
Os1 Pt1 Os1 61.363(12) . 2_655
C11 Pt1 Os2 92.6(2) . .
P1 Pt1 Os2 149.61(5) . .
Os1 Pt1 Os2 56.832(10) . .
Os1 Pt1 Os2 56.645(10) 2_655 .
C13 Os1 C12 87.4(4) . .
C13 Os1 C11 92.8(4) . .
C12 Os1 C11 93.5(4) . .
C13 Os1 C22 77.6(4) . .
C12 Os1 C22 164.2(4) . .
C11 Os1 C22 92.4(3) . .
C13 Os1 Os2 123.0(3) . .
C12 Os1 Os2 146.1(2) . .
C11 Os1 Os2 99.0(3) . .
C22 Os1 Os2 46.5(3) . .
C13 Os1 Pt1 135.9(3) . .
C12 Os1 Pt1 106.9(3) . .
C11 Os1 Pt1 46.0(3) . .
C22 Os1 Pt1 87.7(2) . .
Os2 Os1 Pt1 63.293(9) . .
C13 Os1 Pt1 106.5(3) . 2_655
C12 Os1 Pt1 96.3(3) . 2_655
C11 Os1 Pt1 158.7(3) . 2_655
C22 Os1 Pt1 83.2(2) . 2_655
Os2 Os1 Pt1 63.050(9) . 2_655
Pt1 Os1 Pt1 112.822(12) . 2_655
C13 Os1 Os1 164.4(3) . 2_655
C12 Os1 Os1 88.5(2) . 2_655
C11 Os1 Os1 102.5(3) . 2_655
C22 Os1 Os1 104.5(3) . 2_655
Os2 Os1 Os1 58.064(8) . 2_655
Pt1 Os1 Os1 59.630(10) . 2_655
Pt1 Os1 Os1 59.007(11) 2_655 2_655
C21 Os2 C21 93.0(5) . 2_655
C21 Os2 C22 89.4(5) . .
C21 Os2 C22 93.2(5) 2_655 .
C21 Os2 C22 93.2(5) . 2_655
C21 Os2 C22 89.4(5) 2_655 2_655
C22 Os2 C22 176.3(6) . 2_655
C21 Os2 Os1 123.0(3) . .
C21 Os2 Os1 128.6(3) 2_655 .
C22 Os2 Os1 56.3(3) . .
C22 Os2 Os1 120.0(3) 2_655 .
C21 Os2 Os1 128.6(3) . 2_655
C21 Os2 Os1 123.0(3) 2_655 2_655
C22 Os2 Os1 120.0(3) . 2_655
C22 Os2 Os1 56.3(3) 2_655 2_655
Os1 Os2 Os1 63.872(17) . 2_655
C21 Os2 Pt1 171.4(3) . 2_655
C21 Os2 Pt1 79.6(3) 2_655 2_655
C22 Os2 Pt1 86.6(3) . 2_655
C22 Os2 Pt1 91.2(3) 2_655 2_655
Os1 Os2 Pt1 60.305(12) . 2_655
Os1 Os2 Pt1 59.876(11) 2_655 2_655
C21 Os2 Pt1 79.6(3) . .
C21 Os2 Pt1 171.4(3) 2_655 .
C22 Os2 Pt1 91.2(3) . .
C22 Os2 Pt1 86.6(3) 2_655 .
Os1 Os2 Pt1 59.876(11) . .
Os1 Os2 Pt1 60.306(12) 2_655 .
Pt1 Os2 Pt1 108.031(19) 2_655 .
C39 P1 C31 109.0(5) . .
C39 P1 C35 109.5(4) . .
C31 P1 C35 109.4(4) . .
C39 P1 Pt1 110.2(3) . .
C31 P1 Pt1 105.1(3) . .
C35 P1 Pt1 113.6(3) . .
O11 C11 Os1 142.6(7) . .
O11 C11 Pt1 128.1(6) . .
Os1 C11 Pt1 89.0(3) . .
O12 C12 Os1 174.7(8) . .
O13 C13 Os1 175.8(9) . .
O21 C21 Os2 178.1(10) . .
O22 C22 Os2 149.4(9) . .
O22 C22 Os1 133.4(9) . .
Os2 C22 Os1 77.2(4) . .
C32 C31 C34 110.1(9) . .
C32 C31 C33 107.5(10) . .
C34 C31 C33 104.6(10) . .
C32 C31 P1 109.5(6) . .
C34 C31 P1 116.2(8) . .
C33 C31 P1 108.5(8) . .
C36 C35 C37 112.2(9) . .
C36 C35 C38 107.6(10) . .
C37 C35 C38 103.9(8) . .
C36 C35 P1 109.5(7) . .
C37 C35 P1 115.4(7) . .
C38 C35 P1 107.8(7) . .
C41 C39 C40 112.9(9) . .
C41 C39 C42 101.0(10) . .
C40 C39 C42 105.5(9) . .
C41 C39 P1 109.9(7) . .
C40 C39 P1 116.7(8) . .
C42 C39 P1 109.5(7) . .
C2S C1S C1S 117.4(10) . 2_755
C3S C2S C1S 117.2(15) . .
C2S C3S C3S 125.3(10) . 2_755

loop_
_geom_bond_atom_site_label_1
_geom_bond_atom_site_label_2
_geom_bond_distance
_geom_bond_site_symmetry_2
Pt1 C11 2.010(9) .
Pt1 P1 2.3426(18) .
Pt1 Os1 2.7923(3) .
Pt1 Os1 2.8104(4) 2_655
Pt1 Os2 2.8840(4) .
Os1 C13 1.863(9) .
Os1 C12 1.906(10) .
Os1 C11 1.974(8) .
Os1 C22 2.305(11) .
Os1 Os2 2.7024(5) .
Os1 Pt1 2.8104(4) 2_655
Os1 Os1 2.8590(6) 2_655
Os2 C21 1.914(10) .
Os2 C21 1.914(10) 2_655
Os2 C22 2.011(11) .
Os2 C22 2.011(11) 2_655
Os2 Os1 2.7024(5) 2_655
Os2 Pt1 2.8839(4) 2_655
P1 C39 1.896(9) .
P1 C31 1.898(9) .
P1 C35 1.903(8) .
O11 C11 1.155(9) .
O12 C12 1.117(11) .
O13 C13 1.157(10) .
O21 C21 1.109(12) .
O22 C22 1.159(12) .
C31 C32 1.474(13) .
C31 C34 1.531(13) .
C31 C33 1.538(17) .
C35 C36 1.482(16) .
C35 C37 1.522(11) .
C35 C38 1.591(15) .
C39 C41 1.523(14) .
C39 C40 1.527(13) .
C39 C42 1.554(15) .
C1S C2S 1.38(2) .
C1S C1S 1.41(3) 2_755
C2S C3S 1.232(19) .
C3S C3S 1.26(3) 2_755
